data_2219232
loop_
_publ_author_name
'Huang, Xiao-Hui'
'Xu, Xiao-Hong'
'Pan, Wei-Bo'
'Zeng, Rong-Hua'

_publ_section_title
Poly[aqua[\m-<i>N</i>'-(carboxymethyl)ethylenediamine-<i>N</i>,<i>N</i>,<i>N</i>'-triacetato]neodymium(III)]
_journal_coeditor_code BG2202
_journal_issue 9
_journal_name_full 'Acta Crystallographica Section E'
_journal_page_first m1194
_journal_paper_doi 10.1107/S1600536808026445
_journal_volume 64
_journal_year 2008
_chemical_formula_iupac '[Nd (C10 H13 N2 O8) (H2 O)]'
_chemical_formula_moiety 'C10 H15 N2 Nd O9'
_chemical_formula_sum 'C10 H15 N2 Nd O9'
_chemical_formula_weight 451.48
_chemical_name_systematic Poly[aqua[\m-N'-(carboxymethyl)ethylenediamine-N,N,N'-triacetato]neodymium(III)]
_space_group_IT_number 61
_symmetry_cell_setting orthorhombic
_symmetry_space_group_name_Hall '-P 2ac 2ab'
_symmetry_space_group_name_H-M 'P b c a'
_atom_sites_solution_hydrogens geom
_atom_sites_solution_primary direct
_atom_sites_solution_secondary difmap
_audit_creation_method SHELXL-97
_cell_angle_alpha 90.00
_cell_angle_beta 90.00
_cell_angle_gamma 90.00
_cell_formula_units_Z 8
_cell_length_a 6.6420(3)
_cell_length_b 14.7273(6)
_cell_length_c 26.0161(10)
_cell_measurement_reflns_used 7620
_cell_measurement_temperature 296(2)
_cell_measurement_theta_max 27.78
_cell_measurement_theta_min 2.77
_cell_volume 2544.86(18)
_computing_cell_refinement 'APEX2 (Bruker, 2004)'
_computing_data_collection 'APEX2 (Bruker, 2004)'
_computing_data_reduction 'APEX2 (Bruker, 2004)'
_computing_molecular_graphics 'SHELXTL (Sheldrick, 2008)'
_computing_publication_material 'SHELXL97 (Sheldrick, 2008)'
_computing_structure_refinement 'SHELXL97 (Sheldrick, 2008)'
_computing_structure_solution 'SHELXS97 (Sheldrick, 2008)'
_diffrn_ambient_temperature 296(2)
_diffrn_measured_fraction_theta_full 0.999
_diffrn_measured_fraction_theta_max 0.999
_diffrn_measurement_device_type 'Bruker APEXII area-detector'
_diffrn_measurement_method '\f and \w'
_diffrn_radiation_monochromator graphite
_diffrn_radiation_source 'fine-focus sealed tube'
_diffrn_radiation_type MoK\a
_diffrn_radiation_wavelength 0.71073
_diffrn_reflns_av_R_equivalents 0.0342
_diffrn_reflns_av_sigmaI/netI 0.0203
_diffrn_reflns_limit_h_max 8
_diffrn_reflns_limit_h_min -7
_diffrn_reflns_limit_k_max 19
_diffrn_reflns_limit_k_min -19
_diffrn_reflns_limit_l_max 34
_diffrn_reflns_limit_l_min -32
_diffrn_reflns_number 22432
_diffrn_reflns_theta_full 27.83
_diffrn_reflns_theta_max 27.83
_diffrn_reflns_theta_min 1.57
_diffrn_standards_number 0
_exptl_absorpt_coefficient_mu 4.136
_exptl_absorpt_correction_T_max 0.46
_exptl_absorpt_correction_T_min 0.42
_exptl_absorpt_correction_type multi-scan
_exptl_absorpt_process_details '(SADABS; Sheldrick, 1996)'
_exptl_crystal_colour colourless
_exptl_crystal_density_diffrn 2.357
_exptl_crystal_density_method 'not measured'
_exptl_crystal_description block
_exptl_crystal_F_000 1768
_exptl_crystal_size_max 0.22
_exptl_crystal_size_mid 0.20
_exptl_crystal_size_min 0.19
_refine_diff_density_max 0.714
_refine_diff_density_min -0.545
_refine_ls_extinction_method none
_refine_ls_goodness_of_fit_ref 1.021
_refine_ls_hydrogen_treatment constr
_refine_ls_matrix_type full
_refine_ls_number_parameters 200
_refine_ls_number_reflns 3028
_refine_ls_number_restraints 3
_refine_ls_restrained_S_all 1.020
_refine_ls_R_factor_all 0.0241
_refine_ls_R_factor_gt 0.0188
_refine_ls_shift/su_max 0.004
_refine_ls_shift/su_mean 0.001
_refine_ls_structure_factor_coef Fsqd
_refine_ls_weighting_details 'calc w=1/[\s^2^(Fo^2^)+(0.016P)^2^+2.21P] where P=(Fo^2^+2Fc^2^)/3'
_refine_ls_weighting_scheme calc
_refine_ls_wR_factor_gt 0.0390
_refine_ls_wR_factor_ref 0.0409
_reflns_number_gt 2647
_reflns_number_total 3028
_reflns_threshold_expression I>2\s(I)
_cod_data_source_file bg2202.cif
_cod_data_source_block I
_cod_database_code 2219232
_cod_database_fobs_code 2219232

loop_
_symmetry_equiv_pos_as_xyz
'x, y, z'
'-x+1/2, -y, z+1/2'
'-x, y+1/2, -z+1/2'
'x+1/2, -y+1/2, -z'
'-x, -y, -z'
'x-1/2, y, -z-1/2'
'x, -y-1/2, z-1/2'
'-x-1/2, y-1/2, z'

loop_
_atom_site_type_symbol
_atom_site_label
_atom_site_fract_x
_atom_site_fract_y
_atom_site_fract_z
_atom_site_U_iso_or_equiv
_atom_site_adp_type
_atom_site_calc_flag
_atom_site_refinement_flags
_atom_site_occupancy
Nd Nd1 1.075731(17) 0.492979(7) 0.420675(4) 0.01307(4) Uani d . 1
C C1 1.2133(4) 0.64721(15) 0.33465(8) 0.0191(5) Uani d . 1
C C2 1.0901(4) 0.71297(15) 0.36663(9) 0.0223(5) Uani d . 1
H H2A 1.1805 0.7498 0.3872 0.027 Uiso calc R 1
H H2B 1.0168 0.7533 0.3438 0.027 Uiso calc R 1
C C3 1.0295(4) 0.38164(15) 0.30802(9) 0.0202(5) Uani d . 1
C C4 0.9158(4) 0.46577(16) 0.29163(9) 0.0206(5) Uani d . 1
H H4A 1.0085 0.5096 0.2770 0.025 Uiso calc R 1
H H4B 0.8172 0.4501 0.2656 0.025 Uiso calc R 1
C C5 0.5878(4) 0.44098(15) 0.40469(9) 0.0195(5) Uani d . 1
C C6 0.6307(4) 0.45104(17) 0.34798(9) 0.0226(5) Uani d . 1
H H6A 0.6460 0.3911 0.3331 0.027 Uiso calc R 1
H H6B 0.5158 0.4797 0.3317 0.027 Uiso calc R 1
C C7 0.9063(4) 0.66244(15) 0.49694(9) 0.0193(5) Uani d . 1
C C8 0.9167(4) 0.71960(15) 0.44896(9) 0.0223(5) Uani d . 1
H H8A 0.7933 0.7544 0.4461 0.027 Uiso calc R 1
H H8B 1.0271 0.7623 0.4524 0.027 Uiso calc R 1
C C9 0.7466(4) 0.65605(15) 0.37536(9) 0.0219(5) Uani d . 1
H H9A 0.6927 0.7157 0.3676 0.026 Uiso calc R 1
H H9B 0.6542 0.6264 0.3989 0.026 Uiso calc R 1
C C10 0.7579(4) 0.60141(15) 0.32623(9) 0.0213(5) Uani d . 1
H H10A 0.6283 0.6031 0.3091 0.026 Uiso calc R 1
H H10B 0.8565 0.6286 0.3034 0.026 Uiso calc R 1
N N1 0.9454(3) 0.66667(13) 0.40105(7) 0.0189(4) Uani d . 1
N N2 0.8145(3) 0.50536(12) 0.33635(7) 0.0186(4) Uani d . 1
O O1 1.2294(3) 0.56652(10) 0.34990(6) 0.0231(4) Uani d . 1
O O2 1.2979(3) 0.67575(11) 0.29451(6) 0.0268(4) Uani d . 1
O O3 1.0728(3) 0.36869(11) 0.35312(6) 0.0257(4) Uani d . 1
O O4 1.0749(3) 0.32789(12) 0.27038(6) 0.0323(5) Uani d . 1
H H4 1.1285 0.2819 0.2817 0.048 Uiso calc R 1
O O5 0.7375(3) 0.43953(12) 0.43463(6) 0.0263(4) Uani d . 1
O O6 0.4103(3) 0.42845(11) 0.41880(6) 0.0240(4) Uani d . 1
O O7 0.9077(3) 0.57641(11) 0.49218(6) 0.0236(4) Uani d . 1
O O8 0.9002(3) 0.70106(13) 0.53946(6) 0.0317(4) Uani d . 1
O O1W 1.3251(3) 0.60217(12) 0.46245(7) 0.0298(4) Uani d D 1
H H1W 1.3343 0.5883 0.4939 0.045 Uiso d RD 1
H H2W 1.3550 0.6580 0.4605 0.045 Uiso d RD 1

loop_
_atom_site_aniso_label
_atom_site_aniso_U_11
_atom_site_aniso_U_22
_atom_site_aniso_U_33
_atom_site_aniso_U_12
_atom_site_aniso_U_13
_atom_site_aniso_U_23
Nd1 0.01078(7) 0.01511(7) 0.01332(7) -0.00035(4) 0.00070(4) 0.00100(4)
C1 0.0148(12) 0.0235(11) 0.0189(11) -0.0010(9) -0.0003(9) 0.0003(9)
C2 0.0241(14) 0.0185(11) 0.0243(12) -0.0013(10) 0.0044(10) 0.0024(9)
C3 0.0200(13) 0.0200(11) 0.0208(12) -0.0005(9) 0.0011(9) -0.0013(9)
C4 0.0230(13) 0.0217(11) 0.0171(11) 0.0025(10) 0.0002(9) -0.0009(9)
C5 0.0170(13) 0.0151(10) 0.0265(12) 0.0008(9) 0.0015(9) 0.0009(9)
C6 0.0169(13) 0.0260(12) 0.0249(13) -0.0037(10) -0.0012(10) -0.0012(10)
C7 0.0134(13) 0.0227(11) 0.0217(12) 0.0018(9) 0.0020(9) 0.0018(9)
C8 0.0290(15) 0.0161(11) 0.0216(12) 0.0032(10) 0.0035(10) -0.0016(9)
C9 0.0184(13) 0.0201(11) 0.0271(12) 0.0046(9) 0.0002(10) 0.0002(9)
C10 0.0188(13) 0.0216(11) 0.0236(12) 0.0046(9) -0.0028(10) 0.0008(9)
N1 0.0216(12) 0.0176(9) 0.0176(10) 0.0010(8) 0.0035(8) -0.0011(7)
N2 0.0163(11) 0.0199(10) 0.0197(10) 0.0015(8) 0.0014(7) -0.0006(8)
O1 0.0221(10) 0.0198(8) 0.0274(9) 0.0024(7) 0.0054(7) 0.0043(7)
O2 0.0329(11) 0.0240(8) 0.0236(9) -0.0020(8) 0.0092(7) 0.0018(7)
O3 0.0324(11) 0.0245(9) 0.0202(9) 0.0078(8) -0.0044(7) -0.0004(7)
O4 0.0511(14) 0.0255(9) 0.0204(9) 0.0149(9) 0.0014(8) -0.0010(7)
O5 0.0168(10) 0.0368(10) 0.0252(9) -0.0068(8) -0.0041(7) 0.0059(7)
O6 0.0149(9) 0.0252(9) 0.0319(10) -0.0015(7) 0.0027(7) 0.0057(7)
O7 0.0273(10) 0.0204(8) 0.0231(9) 0.0058(7) 0.0058(7) 0.0053(6)
O8 0.0379(12) 0.0382(10) 0.0191(9) -0.0007(9) 0.0046(8) -0.0050(8)
O1W 0.0329(12) 0.0320(10) 0.0247(10) -0.0054(8) -0.0035(8) -0.0016(7)

loop_
_atom_type_symbol
_atom_type_description
_atom_type_scat_dispersion_real
_atom_type_scat_dispersion_imag
_atom_type_scat_source
C C 0.0033 0.0016 'International Tables Vol C Tables 4.2.6.8 and 6.1.1.4'
H H 0.0000 0.0000 'International Tables Vol C Tables 4.2.6.8 and 6.1.1.4'
N N 0.0061 0.0033 'International Tables Vol C Tables 4.2.6.8 and 6.1.1.4'
O O 0.0106 0.0060 'International Tables Vol C Tables 4.2.6.8 and 6.1.1.4'
Nd Nd -0.1943 3.0179 'International Tables Vol C Tables 4.2.6.8 and 6.1.1.4'

loop_
_geom_angle_atom_site_label_1
_geom_angle_atom_site_label_2
_geom_angle_atom_site_label_3
_geom_angle_site_symmetry_1
_geom_angle_site_symmetry_3
_geom_angle
O1 Nd1 O5 . . 131.99(6)
O1 Nd1 O6 . 1_655 76.58(6)
O5 Nd1 O6 . 1_655 137.07(6)
O1 Nd1 O7 . 5_766 151.30(6)
O5 Nd1 O7 . 5_766 76.68(6)
O6 Nd1 O7 1_655 5_766 79.42(5)
O1 Nd1 O7 . . 123.22(5)
O5 Nd1 O7 . . 68.35(6)
O6 Nd1 O7 1_655 . 128.34(6)
O7 Nd1 O7 5_766 . 62.77(6)
O1 Nd1 O3 . . 78.15(6)
O5 Nd1 O3 . . 82.04(6)
O6 Nd1 O3 1_655 . 73.11(6)
O7 Nd1 O3 5_766 . 109.57(5)
O7 Nd1 O3 . . 150.33(6)
O1 Nd1 O1W . . 76.31(6)
O5 Nd1 O1W . . 138.37(6)
O6 Nd1 O1W 1_655 . 70.10(6)
O7 Nd1 O1W 5_766 . 80.92(6)
O7 Nd1 O1W . . 70.25(6)
O3 Nd1 O1W . . 138.98(6)
O1 Nd1 N1 . . 64.25(6)
O5 Nd1 N1 . . 92.20(6)
O6 Nd1 N1 1_655 . 130.67(6)
O7 Nd1 N1 5_766 . 124.42(5)
O7 Nd1 N1 . . 62.54(5)
O3 Nd1 N1 . . 122.70(5)
O1W Nd1 N1 . . 72.37(6)
O1 Nd1 N2 . . 68.18(6)
O5 Nd1 N2 . . 64.01(6)
O6 Nd1 N2 1_655 . 125.37(6)
O7 Nd1 N2 5_766 . 140.07(6)
O7 Nd1 N2 . . 105.96(6)
O3 Nd1 N2 . . 60.01(5)
O1W Nd1 N2 . . 133.97(5)
N1 Nd1 N2 . . 66.36(5)
O1 C1 O2 . . 122.7(2)
O1 C1 C2 . . 118.4(2)
O2 C1 C2 . . 118.9(2)
N1 C2 C1 . . 112.84(18)
N1 C2 H2A . . 109.0
C1 C2 H2A . . 109.0
N1 C2 H2B . . 109.0
C1 C2 H2B . . 109.0
H2A C2 H2B . . 107.8
O3 C3 O4 . . 125.1(2)
O3 C3 C4 . . 121.0(2)
O4 C3 C4 . . 113.8(2)
N2 C4 C3 . . 109.35(18)
N2 C4 H4A . . 109.8
C3 C4 H4A . . 109.8
N2 C4 H4B . . 109.8
C3 C4 H4B . . 109.8
H4A C4 H4B . . 108.3
O6 C5 O5 . . 124.0(2)
O6 C5 C6 . . 118.7(2)
O5 C5 C6 . . 117.1(2)
N2 C6 C5 . . 113.9(2)
N2 C6 H6A . . 108.8
C5 C6 H6A . . 108.8
N2 C6 H6B . . 108.8
C5 C6 H6B . . 108.8
H6A C6 H6B . . 107.7
O8 C7 O7 . . 122.8(2)
O8 C7 C8 . . 118.8(2)
O7 C7 C8 . . 118.4(2)
N1 C8 C7 . . 114.11(18)
N1 C8 H8A . . 108.7
C7 C8 H8A . . 108.7
N1 C8 H8B . . 108.7
C7 C8 H8B . . 108.7
H8A C8 H8B . . 107.6
N1 C9 C10 . . 113.05(19)
N1 C9 H9A . . 109.0
C10 C9 H9A . . 109.0
N1 C9 H9B . . 109.0
C10 C9 H9B . . 109.0
H9A C9 H9B . . 107.8
N2 C10 C9 . . 111.66(18)
N2 C10 H10A . . 109.3
C9 C10 H10A . . 109.3
N2 C10 H10B . . 109.3
C9 C10 H10B . . 109.3
H10A C10 H10B . . 107.9
C2 N1 C8 . . 110.47(18)
C2 N1 C9 . . 110.66(19)
C8 N1 C9 . . 108.61(18)
C2 N1 Nd1 . . 109.67(13)
C8 N1 Nd1 . . 111.94(13)
C9 N1 Nd1 . . 105.38(13)
C4 N2 C10 . . 110.73(18)
C4 N2 C6 . . 108.90(18)
C10 N2 C6 . . 109.86(19)
C4 N2 Nd1 . . 108.14(14)
C10 N2 Nd1 . . 110.90(13)
C6 N2 Nd1 . . 108.24(13)
C1 O1 Nd1 . . 129.88(15)
C3 O3 Nd1 . . 123.62(15)
C3 O4 H4 . . 109.5
C5 O5 Nd1 . . 129.48(15)
C5 O6 Nd1 . 1_455 144.68(15)
C7 O7 Nd1 . 5_766 108.69(14)
C7 O7 Nd1 . . 124.50(14)
Nd1 O7 Nd1 5_766 . 117.23(6)
Nd1 O1W H1W . . 107.9
Nd1 O1W H2W . . 137.6
H1W O1W H2W . . 105.9

loop_
_geom_bond_atom_site_label_1
_geom_bond_atom_site_label_2
_geom_bond_site_symmetry_2
_geom_bond_distance
_geom_bond_publ_flag
Nd1 O1 . 2.3675(16) y
Nd1 O5 . 2.4078(18) y
Nd1 O6 1_655 2.4173(17) y
Nd1 O7 5_766 2.4892(16) y
Nd1 O7 . 2.4932(16) y
Nd1 O3 . 2.5377(16) y
Nd1 O1W . 2.5516(18) y
Nd1 N1 . 2.7484(19) y
Nd1 N2 . 2.803(2) y
C1 O1 . 1.257(3) ?
C1 O2 . 1.258(3) ?
C1 C2 . 1.517(3) ?
C2 N1 . 1.480(3) ?
C2 H2A . 0.9700 ?
C2 H2B . 0.9700 ?
C3 O3 . 1.223(3) ?
C3 O4 . 1.295(3) ?
C3 C4 . 1.512(3) ?
C4 N2 . 1.465(3) ?
C4 H4A . 0.9700 ?
C4 H4B . 0.9700 ?
C5 O6 . 1.249(3) ?
C5 O5 . 1.263(3) ?
C5 C6 . 1.510(3) ?
C6 N2 . 1.490(3) ?
C6 H6A . 0.9700 ?
C6 H6B . 0.9700 ?
C7 O8 . 1.245(3) ?
C7 O7 . 1.273(3) ?
C7 C8 . 1.507(3) ?
C8 N1 . 1.482(3) ?
C8 H8A . 0.9700 ?
C8 H8B . 0.9700 ?
C9 N1 . 1.488(3) ?
C9 C10 . 1.512(3) ?
C9 H9A . 0.9700 ?
C9 H9B . 0.9700 ?
C10 N2 . 1.487(3) ?
C10 H10A . 0.9700 ?
C10 H10B . 0.9700 ?
O4 H4 . 0.8200 ?
O1W H1W . 0.85 ?
O1W H2W . 0.85 ?

loop_
_geom_hbond_atom_site_label_D
_geom_hbond_atom_site_label_H
_geom_hbond_atom_site_label_A
_geom_hbond_site_symmetry_A
_geom_hbond_distance_DH
_geom_hbond_distance_HA
_geom_hbond_distance_DA
_geom_hbond_angle_DHA
O1W H2W O8 4_566 0.85 2.10 2.941(3) 173.7
O1W H1W O5 5_766 0.85 1.96 2.778(2) 161.7
O4 H4 O2 8_855 0.82 1.67 2.475(2) 166.2
